data_4024096
loop_
_publ_author_name
'Seung-Doo Jeong'
'Seong-Jin Hong'
'Kee Jong Park'
'Sihyun Ham'
'Jonathan L. Sessler'
'Vincent Lynch'
'Chang-Hee Lee'

_publ_section_title
;
 Core-Modified, meso-Alkylidenyl Porphyrins and Their Expanded Analogues:
 A New Family of Nonplanar Porphyrinoids
;
_journal_name_full 'Journal of Organic Chemistry'
_journal_page_first 6232
_journal_page_last 6240
_journal_paper_doi 10.1021/jo070872k
_journal_volume 72
_journal_year 2007
_chemical_formula_sum 'C48 H42 N2 O9'
_chemical_formula_weight 790.84
_chemical_name_systematic
; 
 ? 
;
_space_group_IT_number 2
_symmetry_cell_setting triclinic
_symmetry_space_group_name_Hall '-P 1'
_symmetry_space_group_name_H-M 'P -1'
_atom_sites_solution_hydrogens geom
_atom_sites_solution_primary direct
_atom_sites_solution_secondary difmap
_audit_creation_method SHELXL-97
_cell_angle_alpha 103.581(2)
_cell_angle_beta 103.794(2)
_cell_angle_gamma 113.814(2)
_cell_formula_units_Z 2
_cell_length_a 12.5773(13)
_cell_length_b 13.0527(14)
_cell_length_c 14.9394(16)
_cell_measurement_reflns_used 2425
_cell_measurement_temperature 173(2)
_cell_measurement_theta_max 25.33
_cell_measurement_theta_min 2.45
_cell_volume 2022.1(4)
_computing_cell_refinement 'Bruker SMART'
_computing_data_collection 'Bruker SMART'
_computing_data_reduction 'Bruker SAINT'
_computing_molecular_graphics 'Bruker SHELXTL'
_computing_publication_material 'Bruker SHELXTL'
_computing_structure_refinement 'SHELXL-97 (Sheldrick, 1997)'
_computing_structure_solution 'SHELXS-97 (Sheldrick, 1990)'
_diffrn_ambient_temperature 173(2)
_diffrn_measured_fraction_theta_full 0.901
_diffrn_measured_fraction_theta_max 0.901
_diffrn_measurement_device_type 'CCD area detector'
_diffrn_measurement_method 'phi and omega scans'
_diffrn_radiation_monochromator graphite
_diffrn_radiation_source 'fine-focus sealed tube'
_diffrn_radiation_type MoK\a
_diffrn_radiation_wavelength 0.71073
_diffrn_reflns_av_R_equivalents 0.0566
_diffrn_reflns_av_sigmaI/netI 0.1389
_diffrn_reflns_limit_h_max 14
_diffrn_reflns_limit_h_min -16
_diffrn_reflns_limit_k_max 16
_diffrn_reflns_limit_k_min -14
_diffrn_reflns_limit_l_max 19
_diffrn_reflns_limit_l_min -19
_diffrn_reflns_number 12886
_diffrn_reflns_theta_full 28.26
_diffrn_reflns_theta_max 28.26
_diffrn_reflns_theta_min 1.84
_exptl_absorpt_coefficient_mu 0.090
_exptl_absorpt_correction_type none
_exptl_crystal_colour dark-violet
_exptl_crystal_density_diffrn 1.299
_exptl_crystal_density_meas 0
_exptl_crystal_density_method 'not measured'
_exptl_crystal_description block
_exptl_crystal_F_000 832
_exptl_crystal_size_max 0.30
_exptl_crystal_size_mid 0.20
_exptl_crystal_size_min 0.15
_refine_diff_density_max 0.351
_refine_diff_density_min -0.290
_refine_diff_density_rms 0.055
_refine_ls_extinction_method none
_refine_ls_goodness_of_fit_ref 0.941
_refine_ls_hydrogen_treatment mixed
_refine_ls_matrix_type full
_refine_ls_number_parameters 532
_refine_ls_number_reflns 9026
_refine_ls_number_restraints 0
_refine_ls_restrained_S_all 0.941
_refine_ls_R_factor_all 0.1533
_refine_ls_R_factor_gt 0.0574
_refine_ls_shift/su_max 0.001
_refine_ls_shift/su_mean 0.000
_refine_ls_structure_factor_coef Fsqd
_refine_ls_weighting_details 'calc w=1/[\s^2^(Fo^2^)+(0.0581P)^2^+0.0000P] where P=(Fo^2^+2Fc^2^)/3'
_refine_ls_weighting_scheme calc
_refine_ls_wR_factor_gt 0.1180
_refine_ls_wR_factor_ref 0.1523
_reflns_number_gt 4207
_reflns_number_total 9026
_reflns_threshold_expression >2sigma(I)
_cod_data_source_file jo070872ksi20070427_112330.cif
_cod_data_source_block jsdi1332
_cod_depositor_comments
;
The following automatic conversions were performed:
'_symmetry_cell_setting' value 'Triclinic' changed to 'triclinic'
according to '/home/saulius/struct/CIF-dictionaries/cif_core.dic'
dictionary named 'cif_core.dic' version 2.4.1 from 2010-06-29.

Automatic conversion script
Id: cif_fix_enum 1527 2010-12-29 10:47:43Z saulius 
;
_cod_database_code 4024096

loop_
_symmetry_equiv_pos_as_xyz
'x, y, z'
'-x, -y, -z'

loop_
_atom_site_label
_atom_site_type_symbol
_atom_site_fract_x
_atom_site_fract_y
_atom_site_fract_z
_atom_site_U_iso_or_equiv
_atom_site_adp_type
_atom_site_occupancy
_atom_site_symmetry_multiplicity
_atom_site_calc_flag
_atom_site_refinement_flags
_atom_site_disorder_assembly
_atom_site_disorder_group
O1 O 0.23304(18) 0.87646(17) 0.29714(13) 0.0272(5) Uani 1 1 d . . .
O2 O 0.00840(18) 0.28660(17) -0.10799(14) 0.0311(5) Uani 1 1 d . . .
O3 O 0.18776(19) 0.33562(18) -0.13459(16) 0.0390(6) Uani 1 1 d . . .
O4 O 0.0257(2) 0.3674(2) -0.30115(15) 0.0516(7) Uani 1 1 d . . .
O5 O 0.1144(3) 0.5677(2) -0.24421(15) 0.0608(8) Uani 1 1 d . . .
O6 O 0.2653(2) 0.91775(19) -0.18532(15) 0.0384(6) Uani 1 1 d . . .
O7 O 0.46604(19) 1.06470(18) -0.12145(14) 0.0367(5) Uani 1 1 d . . .
O8 O 0.5542(2) 1.1960(2) 0.10893(17) 0.0482(6) Uani 1 1 d . . .
O9 O 0.45110(19) 1.27261(18) 0.02759(15) 0.0386(5) Uani 1 1 d . . .
N1 N 0.2041(2) 0.66380(19) 0.13317(15) 0.0235(5) Uani 1 1 d . . .
H1A H 0.1604 0.7021 0.1301 0.028 Uiso 1 1 calc R . .
N2 N 0.2107(2) 0.9981(2) 0.16127(16) 0.0266(6) Uani 1 1 d . . .
H2A H 0.1875 0.9211 0.1474 0.032 Uiso 1 1 calc R . .
C1 C 0.1984(3) 0.9523(3) 0.3512(2) 0.0272(7) Uani 1 1 d . . .
C2 C 0.1940(3) 0.9247(3) 0.4380(2) 0.0312(7) Uani 1 1 d . . .
H2B H 0.1684 0.9590 0.4864 0.037 Uiso 1 1 calc R . .
C3 C 0.2317(3) 0.8433(3) 0.4400(2) 0.0305(7) Uani 1 1 d . . .
H3A H 0.2421 0.8136 0.4919 0.037 Uiso 1 1 calc R . .
C4 C 0.2540(3) 0.8075(3) 0.3511(2) 0.0275(7) Uani 1 1 d . . .
C5 C 0.2842(3) 0.7209(3) 0.3183(2) 0.0266(7) Uani 1 1 d . . .
C6 C 0.2770(3) 0.6668(2) 0.2191(2) 0.0255(7) Uani 1 1 d . . .
C7 C 0.3331(3) 0.5988(3) 0.1915(2) 0.0314(7) Uani 1 1 d . . .
H7A H 0.3902 0.5859 0.2356 0.038 Uiso 1 1 calc R . .
C8 C 0.2915(3) 0.5527(3) 0.0884(2) 0.0293(7) Uani 1 1 d . . .
H8A H 0.3153 0.5033 0.0498 0.035 Uiso 1 1 calc R . .
C9 C 0.2092(3) 0.5919(2) 0.0523(2) 0.0246(7) Uani 1 1 d . . .
C10 C 0.1439(3) 0.5733(2) -0.0497(2) 0.0241(7) Uani 1 1 d . . .
C11 C 0.1106(3) 0.6666(2) -0.06472(19) 0.0219(6) Uani 1 1 d . . .
C12 C -0.0130(3) 0.6329(3) -0.1135(2) 0.0269(7) Uani 1 1 d . . .
H12A H -0.0746 0.5501 -0.1404 0.032 Uiso 1 1 calc R . .
C13 C -0.0483(3) 0.7185(3) -0.1236(2) 0.0312(7) Uani 1 1 d . . .
H13A H -0.1338 0.6944 -0.1573 0.037 Uiso 1 1 calc R . .
C14 C 0.0411(3) 0.8392(3) -0.0847(2) 0.0281(7) Uani 1 1 d . . .
H14A H 0.0168 0.8983 -0.0898 0.034 Uiso 1 1 calc R . .
C15 C 0.1662(3) 0.8738(2) -0.03808(19) 0.0226(6) Uani 1 1 d . . .
C16 C 0.2016(3) 0.7884(2) -0.02711(19) 0.0240(7) Uani 1 1 d . . .
H16A H 0.2873 0.8124 0.0058 0.029 Uiso 1 1 calc R . .
C17 C 0.2617(3) 1.0038(2) 0.01231(19) 0.0238(6) Uani 1 1 d . . .
C18 C 0.2537(3) 1.0621(2) 0.10460(19) 0.0239(6) Uani 1 1 d . . .
C19 C 0.2770(3) 1.1781(2) 0.1506(2) 0.0259(7) Uani 1 1 d . . .
H19A H 0.3075 1.2428 0.1283 0.031 Uiso 1 1 calc R . .
C20 C 0.2480(3) 1.1837(3) 0.2352(2) 0.0279(7) Uani 1 1 d . . .
H20A H 0.2538 1.2525 0.2801 0.033 Uiso 1 1 calc R . .
C21 C 0.2093(3) 1.0720(3) 0.24272(19) 0.0250(7) Uani 1 1 d . . .
C22 C 0.1834(3) 1.0389(3) 0.3243(2) 0.0278(7) Uani 1 1 d . . .
C23 C 0.3270(3) 0.6724(3) 0.3922(2) 0.0304(7) Uani 1 1 d . . .
C24 C 0.4307(3) 0.7503(3) 0.4802(2) 0.0435(9) Uani 1 1 d . . .
H24A H 0.4733 0.8343 0.4932 0.052 Uiso 1 1 calc R . .
C25 C 0.4719(3) 0.7055(4) 0.5490(3) 0.0572(11) Uani 1 1 d . . .
H25A H 0.5424 0.7590 0.6088 0.069 Uiso 1 1 calc R . .
C26 C 0.4107(4) 0.5837(4) 0.5304(3) 0.0560(11) Uani 1 1 d . . .
H26A H 0.4397 0.5533 0.5770 0.067 Uiso 1 1 calc R . .
C27 C 0.3079(4) 0.5064(3) 0.4446(3) 0.0496(10) Uani 1 1 d . . .
H27A H 0.2653 0.4226 0.4323 0.060 Uiso 1 1 calc R . .
C28 C 0.2660(3) 0.5501(3) 0.3759(2) 0.0391(8) Uani 1 1 d . . .
H28A H 0.1947 0.4958 0.3167 0.047 Uiso 1 1 calc R . .
C29 C 0.1105(2) 0.4736(2) -0.1285(2) 0.0246(7) Uani 1 1 d . . .
C30 C 0.0970(3) 0.3568(3) -0.1205(2) 0.0271(7) Uani 1 1 d . . .
C31 C 0.1706(3) 0.2154(3) -0.1463(3) 0.0437(9) Uani 1 1 d . . .
H31A H 0.0809 0.1544 -0.1824 0.052 Uiso 1 1 calc R . .
H31B H 0.1991 0.2105 -0.0805 0.052 Uiso 1 1 calc R . .
C32 C 0.2464(4) 0.1931(3) -0.2036(3) 0.0574(11) Uani 1 1 d . . .
H32A H 0.2370 0.1126 -0.2127 0.086 Uiso 1 1 calc R . .
H32B H 0.3348 0.2541 -0.1672 0.086 Uiso 1 1 calc R . .
H32C H 0.2170 0.1977 -0.2687 0.086 Uiso 1 1 calc R . .
C33 C 0.0766(3) 0.4625(3) -0.2335(2) 0.0299(7) Uani 1 1 d . . .
C34 C 0.0777(4) 0.5688(4) -0.3440(3) 0.0718(13) Uani 1 1 d . . .
H34A H 0.0221 0.4852 -0.3931 0.086 Uiso 1 1 calc R . .
H34B H 0.0314 0.6145 -0.3488 0.086 Uiso 1 1 calc R . .
C35 C 0.1893(4) 0.6249(5) -0.3646(3) 0.0944(16) Uani 1 1 d . . .
H35A H 0.1659 0.6261 -0.4317 0.142 Uiso 1 1 calc R . .
H35B H 0.2343 0.5789 -0.3601 0.142 Uiso 1 1 calc R . .
H35C H 0.2435 0.7077 -0.3161 0.142 Uiso 1 1 calc R . .
C36 C 0.3530(3) 1.0614(2) -0.0189(2) 0.0266(7) Uani 1 1 d . . .
C37 C 0.3531(3) 1.0042(3) -0.1180(2) 0.0290(7) Uani 1 1 d . . .
C38 C 0.4826(3) 1.0158(3) -0.2126(2) 0.0435(9) Uani 1 1 d . . .
H38A H 0.4406 0.9267 -0.2352 0.052 Uiso 1 1 calc R . .
H38B H 0.5731 1.0457 -0.1985 0.052 Uiso 1 1 calc R . .
C39 C 0.4303(3) 1.0506(3) -0.2929(2) 0.0526(10) Uani 1 1 d . . .
H39A H 0.4430 1.0161 -0.3526 0.079 Uiso 1 1 calc R . .
H39B H 0.4729 1.1388 -0.2713 0.079 Uiso 1 1 calc R . .
H39C H 0.3404 1.0200 -0.3079 0.079 Uiso 1 1 calc R . .
C40 C 0.4647(3) 1.1826(3) 0.0480(2) 0.0326(8) Uani 1 1 d . . .
C41 C 0.5587(3) 1.3931(3) 0.0869(3) 0.0535(10) Uani 1 1 d . . .
H41A H 0.5584 1.4473 0.0504 0.064 Uiso 1 1 calc R . .
H41B H 0.6368 1.3883 0.0954 0.064 Uiso 1 1 calc R . .
C42 C 0.5585(4) 1.4464(3) 0.1870(3) 0.0701(13) Uani 1 1 d . . .
H42A H 0.6320 1.5269 0.2230 0.105 Uiso 1 1 calc R . .
H42B H 0.5614 1.3945 0.2244 0.105 Uiso 1 1 calc R . .
H42C H 0.4821 1.4528 0.1793 0.105 Uiso 1 1 calc R . .
C43 C 0.1453(3) 1.1154(3) 0.3860(2) 0.0299(7) Uani 1 1 d . . .
C44 C 0.0364(3) 1.1179(3) 0.3414(2) 0.0381(8) Uani 1 1 d . . .
H44A H -0.0099 1.0743 0.2721 0.046 Uiso 1 1 calc R . .
C45 C -0.0059(3) 1.1827(3) 0.3958(3) 0.0476(9) Uani 1 1 d . . .
H45A H -0.0817 1.1816 0.3644 0.057 Uiso 1 1 calc R . .
C46 C 0.0618(4) 1.2485(3) 0.4953(3) 0.0499(10) Uani 1 1 d . . .
H46A H 0.0325 1.2927 0.5329 0.060 Uiso 1 1 calc R . .
C47 C 0.1723(4) 1.2507(3) 0.5411(2) 0.0512(10) Uani 1 1 d . . .
H47A H 0.2194 1.2976 0.6098 0.061 Uiso 1 1 calc R . .
C48 C 0.2152(3) 1.1844(3) 0.4867(2) 0.0383(8) Uani 1 1 d . . .
H48A H 0.2915 1.1864 0.5182 0.046 Uiso 1 1 calc R . .

loop_
_atom_site_aniso_label
_atom_site_aniso_U_11
_atom_site_aniso_U_22
_atom_site_aniso_U_33
_atom_site_aniso_U_23
_atom_site_aniso_U_13
_atom_site_aniso_U_12
O1 0.0402(13) 0.0309(12) 0.0218(11) 0.0124(9) 0.0168(10) 0.0232(10)
O2 0.0371(13) 0.0262(12) 0.0342(12) 0.0110(10) 0.0164(11) 0.0178(10)
O3 0.0384(13) 0.0297(12) 0.0574(15) 0.0141(11) 0.0214(12) 0.0234(11)
O4 0.0756(18) 0.0339(14) 0.0287(13) 0.0021(11) 0.0198(13) 0.0171(12)
O5 0.118(2) 0.0382(15) 0.0304(13) 0.0196(11) 0.0331(15) 0.0356(15)
O6 0.0446(14) 0.0376(13) 0.0267(12) 0.0093(10) 0.0182(11) 0.0133(11)
O7 0.0382(13) 0.0441(14) 0.0271(12) 0.0094(10) 0.0217(11) 0.0162(11)
O8 0.0398(15) 0.0483(15) 0.0443(15) 0.0128(12) 0.0048(12) 0.0190(12)
O9 0.0427(14) 0.0275(12) 0.0452(14) 0.0128(10) 0.0207(11) 0.0147(11)
N1 0.0281(14) 0.0249(13) 0.0221(13) 0.0077(10) 0.0093(11) 0.0175(11)
N2 0.0376(15) 0.0226(13) 0.0251(13) 0.0096(11) 0.0180(12) 0.0158(11)
C1 0.0364(19) 0.0281(17) 0.0220(16) 0.0078(13) 0.0150(14) 0.0188(15)
C2 0.047(2) 0.0302(18) 0.0235(16) 0.0101(14) 0.0200(15) 0.0213(16)
C3 0.045(2) 0.0307(18) 0.0198(16) 0.0107(13) 0.0144(15) 0.0197(16)
C4 0.0316(18) 0.0309(18) 0.0217(16) 0.0132(13) 0.0098(14) 0.0151(14)
C5 0.0294(17) 0.0303(17) 0.0222(16) 0.0096(13) 0.0091(14) 0.0170(14)
C6 0.0225(17) 0.0281(17) 0.0251(16) 0.0103(13) 0.0072(14) 0.0123(14)
C7 0.0333(19) 0.0382(19) 0.0294(17) 0.0143(15) 0.0102(15) 0.0233(16)
C8 0.0307(18) 0.0354(18) 0.0284(17) 0.0089(14) 0.0125(15) 0.0229(15)
C9 0.0268(17) 0.0243(16) 0.0236(16) 0.0067(13) 0.0120(14) 0.0131(14)
C10 0.0268(17) 0.0229(16) 0.0257(16) 0.0093(13) 0.0133(14) 0.0128(13)
C11 0.0267(17) 0.0253(16) 0.0163(14) 0.0073(12) 0.0094(13) 0.0146(13)
C12 0.0283(18) 0.0213(16) 0.0256(16) 0.0072(13) 0.0076(14) 0.0093(14)
C13 0.0262(18) 0.0342(19) 0.0311(17) 0.0121(14) 0.0053(14) 0.0160(15)
C14 0.037(2) 0.0285(18) 0.0289(17) 0.0157(14) 0.0152(15) 0.0209(15)
C15 0.0295(18) 0.0229(16) 0.0181(15) 0.0066(12) 0.0142(14) 0.0128(14)
C16 0.0289(17) 0.0285(17) 0.0175(15) 0.0069(12) 0.0118(13) 0.0158(14)
C17 0.0326(17) 0.0221(16) 0.0237(15) 0.0109(12) 0.0128(14) 0.0171(13)
C18 0.0316(17) 0.0230(16) 0.0227(15) 0.0118(13) 0.0155(14) 0.0136(13)
C19 0.0309(17) 0.0235(16) 0.0292(16) 0.0120(13) 0.0155(14) 0.0149(14)
C20 0.0335(18) 0.0280(17) 0.0263(16) 0.0082(13) 0.0117(14) 0.0194(14)
C21 0.0301(17) 0.0291(17) 0.0218(15) 0.0081(13) 0.0123(14) 0.0190(14)
C22 0.0343(18) 0.0288(17) 0.0230(16) 0.0076(13) 0.0157(14) 0.0162(14)
C23 0.0364(19) 0.0372(19) 0.0233(16) 0.0131(14) 0.0126(15) 0.0213(15)
C24 0.043(2) 0.051(2) 0.0324(19) 0.0174(17) 0.0063(17) 0.0220(18)
C25 0.050(2) 0.084(3) 0.033(2) 0.027(2) 0.0042(19) 0.032(2)
C26 0.078(3) 0.086(3) 0.045(2) 0.044(2) 0.031(2) 0.061(3)
C27 0.086(3) 0.054(2) 0.042(2) 0.0314(19) 0.037(2) 0.050(2)
C28 0.056(2) 0.040(2) 0.0294(18) 0.0150(16) 0.0166(17) 0.0295(18)
C29 0.0261(17) 0.0254(16) 0.0264(16) 0.0089(13) 0.0128(14) 0.0149(13)
C30 0.0280(18) 0.0301(18) 0.0216(16) 0.0048(13) 0.0085(14) 0.0157(15)
C31 0.054(2) 0.0319(19) 0.062(2) 0.0202(17) 0.028(2) 0.0303(17)
C32 0.084(3) 0.054(2) 0.062(3) 0.023(2) 0.037(2) 0.053(2)
C33 0.0332(19) 0.0314(19) 0.0278(17) 0.0091(15) 0.0152(15) 0.0171(15)
C34 0.118(4) 0.080(3) 0.041(2) 0.042(2) 0.038(3) 0.054(3)
C35 0.105(4) 0.142(5) 0.064(3) 0.055(3) 0.054(3) 0.064(4)
C36 0.0335(18) 0.0256(17) 0.0276(16) 0.0106(13) 0.0165(15) 0.0173(14)
C37 0.037(2) 0.0278(18) 0.0273(17) 0.0110(14) 0.0160(16) 0.0180(16)
C38 0.043(2) 0.058(2) 0.0309(18) 0.0103(17) 0.0227(17) 0.0250(18)
C39 0.055(2) 0.068(3) 0.036(2) 0.0235(19) 0.0256(19) 0.024(2)
C40 0.042(2) 0.0312(19) 0.0359(19) 0.0151(16) 0.0272(18) 0.0197(17)
C41 0.050(2) 0.030(2) 0.064(3) 0.0122(18) 0.024(2) 0.0064(18)
C42 0.065(3) 0.046(2) 0.068(3) -0.006(2) 0.029(2) 0.011(2)
C43 0.045(2) 0.0293(17) 0.0260(17) 0.0144(14) 0.0218(16) 0.0205(15)
C44 0.043(2) 0.0330(19) 0.042(2) 0.0114(15) 0.0222(18) 0.0199(16)
C45 0.054(2) 0.043(2) 0.063(3) 0.0198(19) 0.038(2) 0.0290(19)
C46 0.076(3) 0.042(2) 0.059(3) 0.023(2) 0.048(2) 0.039(2)
C47 0.091(3) 0.041(2) 0.031(2) 0.0146(17) 0.033(2) 0.035(2)
C48 0.059(2) 0.0345(19) 0.0261(18) 0.0121(15) 0.0195(17) 0.0251(17)

loop_
_atom_type_symbol
_atom_type_description
_atom_type_scat_dispersion_real
_atom_type_scat_dispersion_imag
_atom_type_scat_source
C C 0.0033 0.0016 'International Tables Vol C Tables 4.2.6.8 and 6.1.1.4'
H H 0.0000 0.0000 'International Tables Vol C Tables 4.2.6.8 and 6.1.1.4'
N N 0.0061 0.0033 'International Tables Vol C Tables 4.2.6.8 and 6.1.1.4'
O O 0.0106 0.0060 'International Tables Vol C Tables 4.2.6.8 and 6.1.1.4'

loop_
_geom_angle_atom_site_label_1
_geom_angle_atom_site_label_2
_geom_angle_atom_site_label_3
_geom_angle
_geom_angle_site_symmetry_1
_geom_angle_site_symmetry_3
_geom_angle_publ_flag
C4 O1 C1 107.9(2) . . ?
C30 O3 C31 116.8(2) . . ?
C33 O5 C34 118.7(3) . . ?
C37 O7 C38 116.4(2) . . ?
C40 O9 C41 114.5(3) . . ?
C6 N1 C9 109.9(2) . . ?
C21 N2 C18 110.0(2) . . ?
C22 C1 O1 122.8(2) . . ?
C22 C1 C2 130.1(3) . . ?
O1 C1 C2 106.9(2) . . ?
C3 C2 C1 109.0(2) . . ?
C2 C3 C4 109.0(3) . . ?
C5 C4 O1 123.6(2) . . ?
C5 C4 C3 129.3(3) . . ?
O1 C4 C3 107.0(2) . . ?
C4 C5 C6 127.9(3) . . ?
C4 C5 C23 116.6(2) . . ?
C6 C5 C23 115.5(2) . . ?
N1 C6 C7 106.6(2) . . ?
N1 C6 C5 126.2(2) . . ?
C7 C6 C5 126.9(3) . . ?
C6 C7 C8 108.5(3) . . ?
C9 C8 C7 107.6(2) . . ?
N1 C9 C8 107.2(2) . . ?
N1 C9 C10 123.0(2) . . ?
C8 C9 C10 129.7(2) . . ?
C29 C10 C9 122.5(3) . . ?
C29 C10 C11 120.6(3) . . ?
C9 C10 C11 116.9(2) . . ?
C12 C11 C16 119.6(3) . . ?
C12 C11 C10 119.2(2) . . ?
C16 C11 C10 121.2(3) . . ?
C11 C12 C13 120.7(3) . . ?
C14 C13 C12 119.8(3) . . ?
C13 C14 C15 119.9(3) . . ?
C14 C15 C16 120.3(3) . . ?
C14 C15 C17 120.4(3) . . ?
C16 C15 C17 118.8(3) . . ?
C15 C16 C11 119.6(3) . . ?
C36 C17 C18 122.5(2) . . ?
C36 C17 C15 124.3(2) . . ?
C18 C17 C15 113.0(2) . . ?
N2 C18 C19 106.8(2) . . ?
N2 C18 C17 121.1(2) . . ?
C19 C18 C17 132.0(2) . . ?
C18 C19 C20 108.1(2) . . ?
C21 C20 C19 108.2(2) . . ?
N2 C21 C20 106.9(2) . . ?
N2 C21 C22 125.0(2) . . ?
C20 C21 C22 127.8(2) . . ?
C1 C22 C21 125.7(2) . . ?
C1 C22 C43 119.3(2) . . ?
C21 C22 C43 114.9(2) . . ?
C28 C23 C24 118.4(3) . . ?
C28 C23 C5 121.6(3) . . ?
C24 C23 C5 120.0(3) . . ?
C25 C24 C23 120.3(3) . . ?
C26 C25 C24 120.2(4) . . ?
C27 C26 C25 120.1(3) . . ?
C26 C27 C28 120.2(4) . . ?
C27 C28 C23 120.9(3) . . ?
C10 C29 C33 125.5(3) . . ?
C10 C29 C30 124.0(3) . . ?
C33 C29 C30 110.5(2) . . ?
O2 C30 O3 123.9(3) . . ?
O2 C30 C29 123.0(3) . . ?
O3 C30 C29 112.9(2) . . ?
O3 C31 C32 107.4(3) . . ?
O4 C33 O5 123.9(3) . . ?
O4 C33 C29 122.6(3) . . ?
O5 C33 C29 113.4(2) . . ?
C35 C34 O5 108.6(4) . . ?
C17 C36 C37 121.8(3) . . ?
C17 C36 C40 121.2(2) . . ?
C37 C36 C40 116.9(2) . . ?
O6 C37 O7 124.5(3) . . ?
O6 C37 C36 125.5(3) . . ?
O7 C37 C36 110.0(2) . . ?
O7 C38 C39 111.9(3) . . ?
O8 C40 O9 124.6(3) . . ?
O8 C40 C36 124.0(3) . . ?
O9 C40 C36 111.3(3) . . ?
O9 C41 C42 113.1(3) . . ?
C44 C43 C48 118.7(3) . . ?
C44 C43 C22 119.0(3) . . ?
C48 C43 C22 122.3(3) . . ?
C45 C44 C43 121.3(3) . . ?
C46 C45 C44 119.8(3) . . ?
C45 C46 C47 120.3(3) . . ?
C46 C47 C48 120.3(3) . . ?
C43 C48 C47 119.6(3) . . ?

loop_
_geom_bond_atom_site_label_1
_geom_bond_atom_site_label_2
_geom_bond_distance
_geom_bond_site_symmetry_2
_geom_bond_publ_flag
O1 C4 1.399(3) . ?
O1 C1 1.401(3) . ?
O2 C30 1.213(3) . ?
O3 C30 1.329(3) . ?
O3 C31 1.455(3) . ?
O4 C33 1.197(3) . ?
O5 C33 1.323(3) . ?
O5 C34 1.458(4) . ?
O6 C37 1.198(3) . ?
O7 C37 1.338(3) . ?
O7 C38 1.462(3) . ?
O8 C40 1.184(4) . ?
O9 C40 1.345(4) . ?
O9 C41 1.465(4) . ?
N1 C6 1.370(3) . ?
N1 C9 1.378(3) . ?
N2 C21 1.373(3) . ?
N2 C18 1.376(3) . ?
C1 C22 1.350(4) . ?
C1 C2 1.433(4) . ?
C2 C3 1.330(4) . ?
C3 C4 1.433(4) . ?
C4 C5 1.355(4) . ?
C5 C6 1.448(4) . ?
C5 C23 1.494(4) . ?
C6 C7 1.388(4) . ?
C7 C8 1.390(4) . ?
C8 C9 1.384(4) . ?
C9 C10 1.458(4) . ?
C10 C29 1.364(4) . ?
C10 C11 1.485(4) . ?
C11 C12 1.378(4) . ?
C11 C16 1.399(4) . ?
C12 C13 1.385(4) . ?
C13 C14 1.382(4) . ?
C14 C15 1.386(4) . ?
C15 C16 1.386(4) . ?
C15 C17 1.488(4) . ?
C17 C36 1.351(4) . ?
C17 C18 1.458(3) . ?
C18 C19 1.382(4) . ?
C19 C20 1.390(4) . ?
C20 C21 1.381(4) . ?
C21 C22 1.450(4) . ?
C22 C43 1.497(4) . ?
C23 C28 1.391(4) . ?
C23 C24 1.395(4) . ?
C24 C25 1.393(5) . ?
C25 C26 1.378(5) . ?
C26 C27 1.371(5) . ?
C27 C28 1.384(4) . ?
C29 C33 1.478(4) . ?
C29 C30 1.501(4) . ?
C31 C32 1.491(4) . ?
C34 C35 1.444(5) . ?
C36 C37 1.494(4) . ?
C36 C40 1.506(4) . ?
C38 C39 1.484(4) . ?
C41 C42 1.495(4) . ?
C43 C44 1.391(4) . ?
C43 C48 1.393(4) . ?
C44 C45 1.380(4) . ?
C45 C46 1.370(5) . ?
C46 C47 1.380(5) . ?
C47 C48 1.399(4) . ?

loop_
_cod_related_entry_id
_cod_related_entry_database
_cod_related_entry_code
1 ChemSpider 21199769
